data_2201512
loop_
_publ_author_name
'Zolt\'an Szab\'o'
'Andreas Fischer'

_publ_section_title
;
 Redetermination of dipotassium diuranyl tris(oxalate) tetrahydrate
;
_journal_issue 7
_journal_name_full 'Acta Crystallographica Section E'
_journal_page_first i56
_journal_page_last i58
_journal_paper_doi 10.1107/S1600536802009455
_journal_volume 58
_journal_year 2002
_chemical_formula_iupac 'K2 (U O2)2 (C2 O4)3, 4H2 O'
_chemical_formula_moiety 'C3 K O10 U'
_chemical_formula_sum 'C3 K O10 U'
_chemical_formula_weight 473.16
_chemical_name_systematic
;
 ?
;
_space_group_IT_number 14
_symmetry_cell_setting monoclinic
_symmetry_space_group_name_Hall '-P 2yn'
_symmetry_space_group_name_H-M 'P 1 21/n 1'
_atom_sites_solution_primary direct
_atom_sites_solution_secondary difmap
_cell_angle_alpha 90.00
_cell_angle_beta 99.6283(7)
_cell_angle_gamma 90.00
_cell_formula_units_Z 4
_cell_length_a 8.92770(10)
_cell_length_b 19.4774(3)
_cell_length_c 5.39460(10)
_cell_measurement_reflns_used 2170
_cell_measurement_temperature 297
_cell_measurement_theta_max 34.972
_cell_measurement_theta_min 2.910
_cell_volume 924.84(2)
_computing_cell_refinement 'HKL SCALEPACK (Otwinowski & Minor 1997)'
_computing_data_collection 'KappaCCD Software (Nonius, 1997)'
_computing_data_reduction 'DENZO and SCALEPACK (Otwinowski & Minor, 1997)'
_computing_structure_refinement 'SHELXL97 (Sheldrick, 1997)'
_computing_structure_solution 'SHELXS97 (Sheldrick, 1997)'
_diffrn_measured_fraction_theta_full 0.992
_diffrn_measured_fraction_theta_max 0.992
_diffrn_measurement_device 'Nonius KappaCCD'
_diffrn_measurement_method CCD
_diffrn_radiation_source 'fine-focus sealed tube'
_diffrn_radiation_type MoK\a
_diffrn_reflns_av_R_equivalents 0.0682
_diffrn_reflns_av_sigmaI/netI 0.0358
_diffrn_reflns_limit_h_max 11
_diffrn_reflns_limit_h_min -11
_diffrn_reflns_limit_k_max 25
_diffrn_reflns_limit_k_min -25
_diffrn_reflns_limit_l_max 7
_diffrn_reflns_limit_l_min -7
_diffrn_reflns_number 16994
_diffrn_reflns_theta_full 27.56
_diffrn_reflns_theta_max 27.56
_diffrn_reflns_theta_min 4.19
_exptl_absorpt_coefficient_mu 18.027
_exptl_absorpt_correction_T_max 0.4978
_exptl_absorpt_correction_T_min 0.1913
_exptl_absorpt_correction_type numerical
_exptl_absorpt_process_details '(HABITUS; Herrendorf & B\"arnighausen, 1997)'
_exptl_crystal_colour yellow
_exptl_crystal_density_diffrn 3.398
_exptl_crystal_density_method 'not measured'
_exptl_crystal_description needle
_exptl_crystal_size_max 0.200
_exptl_crystal_size_mid 0.125
_exptl_crystal_size_min 0.075
_refine_diff_density_max 1.473
_refine_diff_density_min -1.653
_refine_ls_extinction_method none
_refine_ls_goodness_of_fit_ref 1.131
_refine_ls_hydrogen_treatment undef
_refine_ls_matrix_type full
_refine_ls_number_parameters 145
_refine_ls_number_reflns 2125
_refine_ls_number_restraints 0
_refine_ls_restrained_S_all 1.131
_refine_ls_R_factor_all 0.0229
_refine_ls_R_factor_gt 0.0174
_refine_ls_shift/su_max 0.001
_refine_ls_shift/su_mean 0.000
_refine_ls_structure_factor_coef Fsqd
_refine_ls_weighting_details 'calc w = 1/[\s^2^(Fo^2^)+(0.0080P)^2^+1.2824P] where P = (Fo^2^+2Fc^2^)/3'
_refine_ls_weighting_scheme calc
_refine_ls_wR_factor_gt 0.0412
_refine_ls_wR_factor_ref 0.0423
_reflns_number_gt 1980
_reflns_number_total 2125
_reflns_threshold_expression I>2\s(I)
_cod_data_source_file mg6007.cif
_cod_data_source_block I
_cod_depositor_comments
;
The following automatic conversions were performed:
'_symmetry_cell_setting' value 'Monoclinic' changed to 'monoclinic'
according to '/home/saulius/struct/CIF-dictionaries/cif_core.dic'
dictionary named 'cif_core.dic' version 2.4.1 from 2010-06-29.

Automatic conversion script
Id: cif_fix_enum 1527 2010-12-29 10:47:43Z saulius 

The following automatic conversions were performed:

'_symmetry_cell_setting' value 'Monoclinic' changed to 'monoclinic'
according to /home/saulius/struct/CIF-dictionaries/cif_core.dic
dictionary named 'cif_core.dic' version 2.4.1 from 2010-06-29.

Automatic conversion script
Id: cif_fix_values 1715 2011-07-08 13:25:40Z adriana 
;
_cod_original_sg_symbol_H-M 'P 21/n'
_cod_database_code 2201512
_cod_database_fobs_code 2201512

loop_
_symmetry_equiv_pos_as_xyz
+X,+Y,+Z
'-X+ 1/2,+Y+ 1/2,-Z+ 1/2'
-X,-Y,-Z
'+X- 1/2,-Y- 1/2,+Z- 1/2'

loop_
_atom_site_label
_atom_site_fract_x
_atom_site_fract_y
_atom_site_fract_z
_atom_site_U_iso_or_equiv
_atom_site_adp_type
_atom_site_calc_flag
_atom_site_refinement_flags
_atom_site_occupancy
_atom_site_disorder_assembly
_atom_site_disorder_group
_atom_site_type_symbol
U 0.990470(12) 0.165880(6) 0.04563(2) 0.01403(6) Uani d . 1 . . U
K1A 0.3935(4) 0.09923(15) 0.5119(6) 0.0462(7) Uani d P 0.50 . . K
K1B 0.3988(3) 0.09949(14) 0.3884(5) 0.0381(6) Uani d P 0.50 . . K
O1 0.8754(3) 0.16699(12) 0.7473(5) 0.0246(6) Uani d . 1 . . O
O2 0.1035(3) 0.15987(13) 0.3477(5) 0.0261(6) Uani d . 1 . . O
O3 0.0645(3) 0.28113(13) 0.8663(5) 0.0237(5) Uani d . 1 . . O
O4 0.2348(3) 0.33664(11) 0.6775(6) 0.0232(6) Uani d . 1 . . O
O5 0.4106(3) 0.22788(13) 0.7313(5) 0.0242(6) Uani d . 1 . . O
O6 0.2494(3) 0.17457(13) 0.9391(6) 0.0244(6) Uani d . 1 . . O
O7 0.1074(3) 0.06155(13) 0.8824(6) 0.0343(7) Uani d . 1 . . O
O8 0.8870(3) 0.05261(13) 0.1487(6) 0.0313(7) Uani d . 1 . . O
O9 0.2083(4) 0.46744(19) 0.0418(7) 0.0530(9) Uani d . 1 . . O
O10 1.0064(5) 0.4308(3) 0.4632(8) 0.0851(16) Uani d . 1 . . O
C1 0.1870(4) 0.28643(17) 0.7866(6) 0.0182(7) Uani d . 1 . . C
C2 0.2919(4) 0.22440(17) 0.8229(6) 0.0176(6) Uani d . 1 . . C
C3 0.0634(4) 0.00277(16) 0.9232(7) 0.0232(7) Uani d . 1 . . C

loop_
_atom_site_aniso_label
_atom_site_aniso_U_11
_atom_site_aniso_U_22
_atom_site_aniso_U_33
_atom_site_aniso_U_12
_atom_site_aniso_U_13
_atom_site_aniso_U_23
U 0.01377(8) 0.01028(8) 0.01960(9) 0.00031(4) 0.00729(6) -0.00001(4)
K1A 0.0447(14) 0.0250(11) 0.0634(19) 0.0057(9) -0.0064(16) -0.0069(14)
K1B 0.0292(10) 0.0291(11) 0.0549(16) -0.0019(8) 0.0037(13) 0.0038(13)
O1 0.0250(14) 0.0274(16) 0.0213(14) -0.0013(10) 0.0039(12) -0.0028(9)
O2 0.0232(14) 0.0345(16) 0.0207(14) 0.0045(10) 0.0038(11) 0.0037(10)
O3 0.0194(12) 0.0188(13) 0.0367(15) 0.0016(10) 0.0154(11) 0.0041(10)
O4 0.0203(13) 0.0149(13) 0.0370(16) 0.0010(9) 0.0123(12) 0.0063(9)
O5 0.0230(12) 0.0146(12) 0.0393(15) 0.0016(10) 0.0182(11) 0.0046(10)
O6 0.0204(13) 0.0152(12) 0.0403(17) -0.0014(9) 0.0125(12) 0.0073(10)
O7 0.0362(15) 0.0124(13) 0.063(2) 0.0010(11) 0.0325(15) 0.0002(12)
O8 0.0348(15) 0.0123(12) 0.0538(18) 0.0002(10) 0.0276(14) -0.0014(11)
O9 0.068(2) 0.047(2) 0.049(2) 0.0192(18) 0.0258(18) 0.0063(15)
O10 0.107(4) 0.066(3) 0.079(3) 0.044(2) 0.006(3) 0.012(2)
C1 0.0186(15) 0.0172(17) 0.0196(16) -0.0006(13) 0.0059(13) -0.0009(13)
C2 0.0166(15) 0.0157(16) 0.0217(17) -0.0023(12) 0.0064(13) 0.0021(12)
C3 0.0227(17) 0.0124(18) 0.0368(19) 0.0004(12) 0.0121(15) -0.0009(14)

loop_
_atom_type_symbol
_atom_type_description
_atom_type_scat_dispersion_real
_atom_type_scat_dispersion_imag
_atom_type_scat_source
U U -9.6767 9.6646 'International Tables Vol C Tables 4.2.6.8 and 6.1.1.4'
K K 0.2009 0.2494 'International Tables Vol C Tables 4.2.6.8 and 6.1.1.4'
C C 0.0033 0.0016 'International Tables Vol C Tables 4.2.6.8 and 6.1.1.4'
O O 0.0106 0.0060 'International Tables Vol C Tables 4.2.6.8 and 6.1.1.4'

loop_
_diffrn_radiation_wavelength
0.71073

loop_
_geom_angle_atom_site_label_1
_geom_angle_atom_site_label_2
_geom_angle_atom_site_label_3
_geom_angle_site_symmetry_1
_geom_angle_site_symmetry_3
_geom_angle
_geom_angle_publ_flag
O1 U O2 1_554 1_655 176.78(12) no
O1 U O5 1_554 4_665 101.41(11) no
O2 U O5 1_655 4_665 80.79(11) no
O1 U O6 1_554 1_654 102.22(12) no
O2 U O6 1_655 1_654 78.94(12) no
O5 U O6 4_665 1_654 112.48(8) no
O1 U O8 1_554 . 91.92(11) no
O2 U O8 1_655 . 84.92(11) no
O5 U O8 4_665 . 120.77(9) no
O6 U O8 1_654 . 120.48(8) no
O1 U O4 1_554 4_665 80.76(12) no
O2 U O4 1_655 4_665 98.24(12) no
O5 U O4 4_665 4_665 63.89(8) no
O6 U O4 1_654 4_665 175.88(8) no
O8 U O4 . 4_665 61.91(8) no
O1 U O7 1_554 1_654 84.39(11) no
O2 U O7 1_655 1_654 93.62(12) no
O5 U O7 4_665 1_654 172.37(9) no
O6 U O7 1_654 1_654 61.02(9) no
O8 U O7 . 1_654 63.43(9) no
O4 U O7 4_665 1_654 122.44(8) no
O1 U O3 1_554 1_654 78.03(10) no
O2 U O3 1_655 1_654 105.13(11) no
O5 U O3 4_665 1_654 61.88(9) no
O6 U O3 1_654 1_654 62.97(8) no
O8 U O3 . 1_654 169.95(9) no
O4 U O3 4_665 1_654 115.32(8) no
O7 U O3 1_654 1_654 115.23(9) no
O1 U K1B 1_554 1_655 140.51(10) no
O2 U K1B 1_655 1_655 38.88(10) no
O5 U K1B 4_665 1_655 112.74(7) no
O6 U K1B 1_654 1_655 47.07(8) no
O8 U K1B . 1_655 87.36(8) no
O4 U K1B 4_665 1_655 131.59(8) no
O7 U K1B 1_654 1_655 60.15(9) no
O3 U K1B 1_654 1_655 100.58(7) no
O1 U K1A 1_554 1_655 148.83(10) no
O2 U K1A 1_655 1_655 30.30(10) no
O5 U K1A 4_665 1_655 106.96(7) no
O6 U K1A 1_654 1_655 54.98(8) no
O8 U K1A . 1_655 84.59(8) no
O4 U K1A 4_665 1_655 123.36(8) no
O7 U K1A 1_654 1_655 66.33(8) no
O3 U K1A 1_654 1_655 104.16(7) no
K1B U K1A 1_655 1_655 8.90(5) no
K1B K1A O10 . 4_566 149.7(6) no
K1B K1A O9 . 2_545 88.8(4) no
O10 K1A O9 4_566 2_545 87.51(17) no
K1B K1A O5 . . 114.0(5) no
O10 K1A O5 4_566 . 79.28(16) no
O9 K1A O5 2_545 . 153.36(18) no
K1B K1A O2 . . 84.3(5) no
O10 K1A O2 4_566 . 125.96(19) no
O9 K1A O2 2_545 . 95.05(14) no
O5 K1A O2 . . 74.92(11) no
K1B K1A O3 . 4_665 66.9(4) no
O10 K1A O3 4_566 4_665 107.18(15) no
O9 K1A O3 2_545 4_665 153.01(16) no
O5 K1A O3 . 4_665 53.59(10) no
O2 K1A O3 . 4_665 94.21(11) no
K1B K1A O9 . 4_666 80.8(5) no
O10 K1A O9 4_566 4_666 68.91(15) no
O9 K1A O9 2_545 4_666 83.88(13) no
O5 K1A O9 . 4_666 112.04(13) no
O2 K1A O9 . 4_666 165.09(16) no
O3 K1A O9 4_665 4_666 80.73(12) no
K1B K1A C2 . . 126.1(5) no
O10 K1A C2 4_566 . 76.90(16) no
O9 K1A C2 2_545 . 131.31(16) no
O5 K1A C2 . . 22.85(8) no
O2 K1A C2 . . 61.39(10) no
O3 K1A C2 4_665 . 75.03(10) no
O9 K1A C2 4_666 . 129.44(13) no
K1B K1A O6 . . 144.6(5) no
O10 K1A O6 4_566 . 63.63(15) no
O9 K1A O6 2_545 . 110.11(15) no
O5 K1A O6 . . 43.25(8) no
O2 K1A O6 . . 64.99(10) no
O3 K1A O6 4_665 . 96.78(10) no
O9 K1A O6 4_666 . 129.32(13) no
C2 K1A O6 . . 22.65(8) no
K1B K1A O10 . 4_565 17.2(4) no
O10 K1A O10 4_566 4_565 132.8(2) no
O9 K1A O10 2_545 4_565 83.41(13) no
O5 K1A O10 . 4_565 122.40(16) no
O2 K1A O10 . 4_565 101.01(14) no
O3 K1A O10 4_665 4_565 69.94(12) no
O9 K1A O10 4_666 4_565 64.09(13) no
C2 K1A O10 . 4_565 139.38(16) no
O6 K1A O10 . 4_565 160.64(15) no
K1B K1A U . 1_455 66.8(5) no
O10 K1A U 4_566 1_455 143.21(17) no
O9 K1A U 2_545 1_455 89.46(12) no
O5 K1A U . 1_455 87.55(9) no
O2 K1A U . 1_455 18.29(6) no
O3 K1A U 4_665 1_455 91.48(9) no
O9 K1A U 4_666 1_455 147.01(12) no
C2 K1A U . 1_455 77.84(9) no
O6 K1A U . 1_455 83.26(9) no
O10 K1A U 4_565 1_455 83.08(11) no
K1B K1A K1B . 3_656 91.7(4) no
O10 K1A K1B 4_566 3_656 65.04(15) no
O9 K1A K1B 2_545 3_656 44.90(11) no
O5 K1A K1B . 3_656 140.60(12) no
O2 K1A K1B . 3_656 139.91(10) no
O3 K1A K1B 4_665 3_656 120.80(10) no
O9 K1A K1B 4_666 3_656 40.53(8) no
C2 K1A K1B . 3_656 141.48(13) no
O6 K1A K1B . 3_656 123.00(13) no
O10 K1A K1B 4_565 3_656 76.36(12) no
U K1A K1B 1_455 3_656 131.16(7) no
K1A K1B O10 . 4_565 158.6(5) no
K1A K1B O3 . 4_665 100.1(5) no
O10 K1B O3 4_565 4_665 83.02(14) no
K1A K1B O9 . 2_545 77.2(4) no
O10 K1B O9 4_565 2_545 95.28(16) no
O3 K1B O9 4_665 2_545 167.71(15) no
K1A K1B O2 . . 82.1(5) no
O10 K1B O2 4_565 . 118.65(16) no
O3 K1B O2 4_665 . 98.25(11) no
O9 K1B O2 2_545 . 93.25(13) no
K1A K1B O6 . 1_554 135.8(5) no
O10 K1B O6 4_565 1_554 65.56(14) no
O3 K1B O6 4_665 1_554 73.73(10) no
O9 K1B O6 2_545 1_554 116.70(14) no
O2 K1B O6 . 1_554 56.59(10) no
K1A K1B O9 . 4_666 86.5(5) no
O10 K1B O9 4_565 4_666 72.60(14) no
O3 K1B O9 4_665 4_666 84.50(11) no
O9 K1B O9 2_545 4_666 83.38(13) no
O2 K1B O9 . 4_666 168.60(14) no
O6 K1B O9 1_554 4_666 134.50(13) no
K1A K1B O5 . . 54.5(4) no
O10 K1B O5 4_565 . 134.62(15) no
O3 K1B O5 4_665 . 51.94(9) no
O9 K1B O5 2_545 . 129.83(13) no
O2 K1B O5 . . 69.72(10) no
O6 K1B O5 1_554 . 93.20(11) no
O9 K1B O5 4_666 . 104.15(12) no
K1A K1B O10 . 4_566 24.1(4) no
O10 K1B O10 4_565 4_566 134.8(2) no
O3 K1B O10 4_665 4_566 97.06(13) no
O9 K1B O10 2_545 4_566 75.46(13) no
O2 K1B O10 . 4_566 106.15(14) no
O6 K1B O10 1_554 4_566 157.56(16) no
O9 K1B O10 4_666 4_566 62.46(13) no
O5 K1B O10 . 4_566 65.73(13) no
K1A K1B C1 . 4_665 109.5(5) no
O10 K1B C1 4_565 4_665 68.34(12) no
O3 K1B C1 4_665 4_665 18.44(8) no
O9 K1B C1 2_545 4_665 151.73(14) no
O2 K1B C1 . 4_665 114.69(11) no
O6 K1B C1 1_554 4_665 78.48(10) no
O9 K1B C1 4_666 4_665 69.99(10) no
O5 K1B C1 . 4_665 68.31(9) no
O10 K1B C1 4_566 4_665 99.33(12) no
K1A K1B U . 1_455 104.3(5) no
O10 K1B U 4_565 1_455 95.96(13) no
O3 K1B U 4_665 1_455 99.21(9) no
O9 K1B U 2_545 1_455 93.07(11) no
O2 K1B U . 1_455 22.87(6) no
O6 K1B U 1_554 1_455 37.95(6) no
O9 K1B U 4_666 1_455 167.57(12) no
O5 K1B U . 1_455 87.29(8) no
O10 K1B U 4_566 1_455 128.21(13) no
C1 K1B U 4_665 1_455 110.89(9) no
K1A K1B K1A . 3_656 88.3(4) no
O10 K1B K1A 4_565 3_656 72.59(15) no
O3 K1B K1A 4_665 3_656 122.73(9) no
O9 K1B K1A 2_545 3_656 45.73(10) no
O2 K1B K1A . 3_656 138.97(9) no
O6 K1B K1A 1_554 3_656 132.62(13) no
O9 K1B K1A 4_666 3_656 39.17(8) no
O5 K1B K1A . 3_656 133.02(11) no
O10 K1B K1A 4_566 3_656 69.66(13) no
C1 K1B K1A 4_665 3_656 106.14(9) no
U K1B K1A 1_455 3_656 133.54(6) no
U O2 K1A 1_455 . 131.41(15) no
U O2 K1B 1_455 . 118.25(15) no
K1A O2 K1B . . 13.59(6) no
C1 O3 U . 1_456 119.9(2) no
C1 O3 K1B . 4_566 116.9(2) no
U O3 K1B 1_456 4_566 122.94(11) no
C1 O3 K1A . 4_566 123.2(2) no
U O3 K1A 1_456 4_566 114.22(10) no
K1B O3 K1A 4_566 4_566 12.98(6) no
C1 O4 U . 4_566 121.1(2) no
C2 O5 U . 4_566 122.2(2) no
C2 O5 K1A . . 97.5(2) no
U O5 K1A 4_566 . 126.03(13) no
C2 O5 K1B . . 104.3(2) no
U O5 K1B 4_566 . 114.79(11) no
K1A O5 K1B . . 11.48(8) no
C2 O6 U . 1_456 122.9(2) no
C2 O6 K1B . 1_556 131.6(2) no
U O6 K1B 1_456 1_556 94.98(11) no
C2 O6 K1A . . 78.5(2) no
U O6 K1A 1_456 . 129.96(12) no
K1B O6 K1A 1_556 . 100.63(9) no
C3 O7 U . 1_456 121.4(2) no
C3 O8 U 3_656 . 122.0(2) no
K1A O9 K1B 2 2 14.01(7) no
K1A O9 K1B 2 4_565 95.93(14) no
K1B O9 K1B 2 4_565 96.62(13) no
K1A O9 K1A 2 4_565 96.12(13) no
K1B O9 K1A 2 4_565 93.74(13) no
K1B O9 K1A 4_565 4_565 12.67(6) no
K1A O10 K1B 4_665 4_666 128.6(2) no
K1A O10 K1B 4_665 4_665 6.23(11) no
K1B O10 K1B 4_666 4_665 134.8(2) no
K1A O10 K1A 4_665 4_666 132.8(2) no
K1B O10 K1A 4_666 4_666 4.24(10) no
K1B O10 K1A 4_665 4_666 138.98(19) no
O3 C1 O4 . . 128.0(3) no
O3 C1 C2 . . 116.6(3) no
O4 C1 C2 . . 115.5(3) no
O3 C1 K1B . 4_566 44.71(18) no
O4 C1 K1B . 4_566 84.0(2) no
C2 C1 K1B . 4_566 159.0(2) no
O5 C2 O6 . . 126.4(3) no
O5 C2 C1 . . 116.9(3) no
O6 C2 C1 . . 116.7(3) no
O5 C2 K1A . . 59.63(19) no
O6 C2 K1A . . 78.8(2) no
C1 C2 K1A . . 139.9(2) no
O7 C3 O8 . 3_656 126.9(3) no
O7 C3 C3 . 3_557 116.8(4) no
O8 C3 C3 3_656 3_557 116.3(4) no

loop_
_geom_bond_atom_site_label_1
_geom_bond_atom_site_label_2
_geom_bond_site_symmetry_2
_geom_bond_distance
_geom_bond_publ_flag
U O1 1_554 1.759(3) yes
U O2 1_655 1.771(3) yes
U O5 4_665 2.456(2) yes
U O6 1_654 2.479(3) yes
U O8 . 2.490(3) yes
U O4 4_665 2.503(3) yes
U O7 1_654 2.510(3) yes
U O3 1_654 2.574(2) yes
U K1B 1_655 4.016(3) no
U K1A 1_655 4.234(3) no
K1A K1B . 0.676(3) no
K1A O10 4_566 2.543(6) no
K1A O9 2_545 2.722(5) no
K1A O5 . 2.765(4) no
K1A O2 . 2.849(4) no
K1A O3 4_665 2.963(4) no
K1A O9 4_666 3.076(5) no
K1A C2 . 3.177(5) no
K1A O6 . 3.180(4) no
K1A O10 4_565 3.335(6) no
K1A U 1_455 4.234(3) no
K1A K1B 3_656 4.287(2) no
K1B O10 4_565 2.696(6) no
K1B O3 4_665 2.769(4) no
K1B O9 2_545 2.792(4) no
K1B O2 . 2.862(4) no
K1B O6 1_554 2.952(4) no
K1B O9 4_666 3.042(5) no
K1B O5 . 3.102(4) no
K1B O10 4_566 3.145(5) no
K1B C1 4_665 3.511(4) no
K1B U 1_455 4.016(3) no
K1B K1A 3_656 4.287(2) no
O1 U 1_556 1.759(3) no
O2 U 1_455 1.771(3) no
O3 C1 . 1.245(4) no
O3 U 1_456 2.574(2) no
O3 K1B 4_566 2.769(4) no
O3 K1A 4_566 2.963(4) no
O4 C1 . 1.252(4) no
O4 U 4_566 2.503(3) no
O5 C2 . 1.244(4) no
O5 U 4_566 2.456(2) no
O6 C2 . 1.248(4) no
O6 U 1_456 2.479(3) no
O6 K1B 1_556 2.952(4) no
O7 C3 . 1.242(4) no
O7 U 1_456 2.510(3) no
O8 C3 3_656 1.252(4) no
O9 K1A 2 2.722(5) no
O9 K1B 2 2.791(4) no
O9 K1B 4_565 3.042(5) no
O9 K1A 4_565 3.076(5) no
O10 K1A 4_665 2.543(6) no
O10 K1B 4_666 2.696(6) no
O10 K1B 4_665 3.145(5) no
O10 K1A 4_666 3.335(6) no
C1 C2 . 1.521(5) no
C1 K1B 4_566 3.511(4) no
C3 O8 3_656 1.252(4) no
C3 C3 3_557 1.514(7) no
